data_7104430
loop_
_publ_author_name
'Yamaguchi, Mamoru'
'Arikawa, Yasuhiro'
'Nishimura, Yoshimasa'
'Umakoshi, Keisuke'
'Onishi, Masayoshi'

_publ_section_title
;
 Vinylidene rutheniums with an electrostructurally-flexible NO ligand
 and their ruthenacyclobutene formation.
;
_journal_issue 20
_journal_name_full 'Chemical communications (Cambridge, England)'
_journal_page_first 2911
_journal_page_last 2913
_journal_paper_doi 10.1039/b821561h
_journal_volume 34
_journal_year 2009
_chemical_formula_moiety 'C45 H38 Cl N O P2 Ru, C2 H4 Cl4 '
_chemical_formula_sum 'C47 H42 Cl5 N O P2 Ru'
_chemical_formula_weight 977.14
_space_group_IT_number 11
_symmetry_cell_setting monoclinic
_symmetry_Int_Tables_number 11
_symmetry_space_group_name_Hall '-P 2yb'
_symmetry_space_group_name_H-M 'P 1 21/m 1'
_cell_angle_alpha 90
_cell_angle_beta 103.112(4)
_cell_angle_gamma 90
_cell_formula_units_Z 2
_cell_length_a 9.523(3)
_cell_length_b 22.815(7)
_cell_length_c 10.988(2)
_cell_measurement_reflns_used 4004
_cell_measurement_temperature 298(1)
_cell_measurement_theta_max 27.1
_cell_measurement_theta_min 3.1
_cell_volume 2324.9(11)
_computing_cell_refinement D*TREK
_computing_data_collection D*TREK
_computing_data_reduction 'teXsan Ver. 1.11'
_computing_publication_material 'teXsan Ver. 1.11'
_computing_structure_refinement 'teXsan Ver. 1.10'
_computing_structure_solution SIR92
_diffrn_ambient_temperature 298(1)
_diffrn_measured_fraction_theta_full 0.9679
_diffrn_measured_fraction_theta_max 0.9679
_diffrn_measurement_device_type 'Quantum CCD/Rigaku AFC7'
_diffrn_radiation_type 'Mo K\a'
_diffrn_radiation_wavelength 0.7107
_diffrn_reflns_av_R_equivalents 0.067
_diffrn_reflns_limit_h_max 11
_diffrn_reflns_limit_h_min -12
_diffrn_reflns_limit_k_max 29
_diffrn_reflns_limit_k_min -27
_diffrn_reflns_limit_l_max 13
_diffrn_reflns_limit_l_min -14
_diffrn_reflns_number 19792
_diffrn_reflns_theta_full 27.50
_diffrn_reflns_theta_max 27.50
_exptl_absorpt_coefficient_mu 0.728
_exptl_absorpt_correction_T_max 0.957
_exptl_absorpt_correction_T_min 0.723
_exptl_absorpt_correction_type multi-scan
_exptl_absorpt_process_details '(Jacobson, 1998)'
_exptl_crystal_colour orange
_exptl_crystal_density_diffrn 1.396
_exptl_crystal_density_method 'not measured'
_exptl_crystal_description prism
_exptl_crystal_size_max 0.350
_exptl_crystal_size_mid 0.150
_exptl_crystal_size_min 0.060
_refine_diff_density_max 1.16
_refine_diff_density_min -1.19
_refine_ls_extinction_method none
_refine_ls_goodness_of_fit_ref 1.150
_refine_ls_hydrogen_treatment noref
_refine_ls_number_parameters 266
_refine_ls_number_reflns 5301
_refine_ls_R_factor_all 0.1348
_refine_ls_R_factor_gt 0.0703
_refine_ls_shift/su_max 0.0002
_refine_ls_structure_factor_coef Fsqd
_refine_ls_weighting_details 'w = 1/[?^2^(Fo^2^) + (0.02000(Max(Fo^2^,0) + 2Fc^2^)/3)^2^]'
_refine_ls_weighting_scheme calc
_refine_ls_wR_factor_gt 0.1711
_refine_ls_wR_factor_ref 0.1910
_reflns_number_gt 2441
_reflns_number_total 5302
_reflns_threshold_expression F^2^>2.0\s(F^2^)
_cod_data_source_file b821561h.txt
_cod_data_source_block 0459
_cod_original_formula_sum 'C47 H42 Cl5 N O P2 Ru '
_cod_database_code 7104430

loop_
_symmetry_equiv_pos_as_xyz
x,y,z
-x,1/2+y,-z
-x,-y,-z
x,1/2-y,z

loop_
_atom_site_label
_atom_site_type_symbol
_atom_site_fract_x
_atom_site_fract_y
_atom_site_fract_z
_atom_site_U_iso_or_equiv
_atom_site_adp_type
_atom_site_occupancy
_atom_site_calc_flag
_atom_site_refinement_flags
_atom_site_disorder_assembly
_atom_site_disorder_group
Ru Ru 0.87182(8) 0.2500 0.02940(7) 0.0467(2) Uani 1.00 d S . .
Cl(1) Cl 1.0349(3) 0.2500 0.2382(2) 0.0713(7) Uani 1.00 d S . .
Cl(2) Cl 1.1870(6) 0.1603(2) -0.3662(5) 0.247(2) Uiso 1.00 d . . .
Cl(3a) Cl 1.1366(9) 0.0743(4) -0.5220(8) 0.199(3) Uiso 0.50 d P . .
Cl(3b) Cl 1.2753(8) 0.0914(3) -0.5528(7) 0.162(2) Uiso 0.50 d P . .
P P 0.9030(2) 0.14641(6) 0.0210(1) 0.0457(4) Uani 1.00 d . . .
O O 0.5677(8) 0.2500 -0.0229(8) 0.095(3) Uani 1.00 d S . .
N N 0.6804(8) 0.2500 0.0353(7) 0.054(2) Uani 1.00 d S . .
C(1) C 0.8829(9) 0.2500 -0.1325(8) 0.050(2) Uani 1.00 d S . .
C(2) C 0.895(1) 0.2500 -0.2488(8) 0.060(2) Uani 1.00 d S . .
C(3) C 0.778(1) 0.2500 -0.3607(8) 0.058(2) Uani 1.00 d S . .
C(4) C 0.635(1) 0.2500 -0.3537(10) 0.079(3) Uani 1.00 d S . .
C(5) C 0.525(1) 0.2500 -0.463(1) 0.096(4) Uani 1.00 d S . .
C(6) C 0.553(1) 0.2500 -0.581(1) 0.097(3) Uani 1.00 d S . .
C(7) C 0.696(1) 0.2500 -0.5856(10) 0.087(3) Uani 1.00 d S . .
C(8) C 0.803(1) 0.2500 -0.4784(10) 0.082(3) Uani 1.00 d S . .
C(9) C 0.437(2) 0.2500 -0.698(1) 0.139(6) Uani 1.00 d S . .
C(10) C 0.8156(6) 0.1133(2) -0.1265(5) 0.049(1) Uani 1.00 d . . .
C(11) C 0.6685(7) 0.1181(3) -0.1654(7) 0.073(2) Uani 1.00 d . . .
C(12) C 0.5931(8) 0.0948(3) -0.2788(7) 0.077(2) Uani 1.00 d . . .
C(13) C 0.6659(10) 0.0677(3) -0.3535(7) 0.085(2) Uani 1.00 d . . .
C(14) C 0.8088(10) 0.0648(4) -0.3225(7) 0.091(2) Uani 1.00 d . . .
C(15) C 0.8888(8) 0.0861(3) -0.2053(6) 0.070(2) Uani 1.00 d . . .
C(16) C 1.0919(6) 0.1266(2) 0.0444(6) 0.054(2) Uani 1.00 d . . .
C(17) C 1.1777(7) 0.1583(3) -0.0182(8) 0.082(2) Uani 1.00 d . . .
C(18) C 1.3223(8) 0.1452(3) -0.0067(9) 0.095(3) Uani 1.00 d . . .
C(19) C 1.3821(8) 0.1003(4) 0.0716(8) 0.087(3) Uani 1.00 d . . .
C(20) C 1.2987(8) 0.0685(3) 0.1348(8) 0.094(3) Uani 1.00 d . . .
C(21) C 1.1566(7) 0.0820(3) 0.1218(7) 0.073(2) Uani 1.00 d . . .
C(22) C 0.8313(6) 0.1027(2) 0.1330(5) 0.051(2) Uani 1.00 d . . .
C(23) C 0.8030(7) 0.0438(3) 0.1143(6) 0.065(2) Uani 1.00 d . . .
C(24) C 0.7498(8) 0.0115(3) 0.1995(7) 0.077(2) Uani 1.00 d . . .
C(25) C 0.7198(9) 0.0378(3) 0.3018(7) 0.084(2) Uani 1.00 d . . .
C(26) C 0.7453(9) 0.0967(3) 0.3222(6) 0.085(2) Uani 1.00 d . . .
C(27) C 0.8026(8) 0.1283(3) 0.2373(6) 0.068(2) Uani 1.00 d . . .
C(28) C 1.164(2) 0.1508(3) -0.530(2) 0.266(8) Uiso 1.00 d . . .
H(1) H 0.9927 0.2500 -0.2621 0.0720 Uiso 1.00 calc S . .
H(2) H 0.6104 0.2500 -0.2727 0.0942 Uiso 1.00 calc S . .
H(3) H 0.4253 0.2500 -0.4560 0.1157 Uiso 1.00 calc S . .
H(4) H 0.7213 0.2500 -0.6661 0.1047 Uiso 1.00 calc S . .
H(5) H 0.9022 0.2500 -0.4867 0.0988 Uiso 1.00 calc S . .
H(6) H 0.4808 0.2500 -0.7696 0.1664 Uiso 1.00 calc S . .
H(7) H 0.3781 0.2153 -0.7000 0.1664 Uiso 1.00 calc . . .
H(8) H 0.6154 0.1382 -0.1124 0.0874 Uiso 1.00 calc . . .
H(9) H 0.4890 0.0983 -0.3034 0.0921 Uiso 1.00 calc . . .
H(10) H 0.6137 0.0500 -0.4309 0.1016 Uiso 1.00 calc . . .
H(11) H 0.8599 0.0477 -0.3809 0.1091 Uiso 1.00 calc . . .
H(12) H 0.9927 0.0816 -0.1817 0.0844 Uiso 1.00 calc . . .
H(13) H 1.1354 0.1905 -0.0716 0.0987 Uiso 1.00 calc . . .
H(14) H 1.3801 0.1673 -0.0528 0.1135 Uiso 1.00 calc . . .
H(15) H 1.4836 0.0909 0.0822 0.1039 Uiso 1.00 calc . . .
H(16) H 1.3409 0.0365 0.1888 0.1129 Uiso 1.00 calc . . .
H(17) H 1.0996 0.0597 0.1683 0.0876 Uiso 1.00 calc . . .
H(18) H 0.8209 0.0249 0.0403 0.0777 Uiso 1.00 calc . . .
H(19) H 0.7336 -0.0302 0.1866 0.0921 Uiso 1.00 calc . . .
H(20) H 0.6803 0.0149 0.3605 0.1010 Uiso 1.00 calc . . .
H(21) H 0.7235 0.1158 0.3946 0.1022 Uiso 1.00 calc . . .
H(22) H 0.8230 0.1697 0.2522 0.0817 Uiso 1.00 calc . . .

loop_
_atom_site_aniso_label
_atom_site_aniso_U_11
_atom_site_aniso_U_22
_atom_site_aniso_U_33
_atom_site_aniso_U_12
_atom_site_aniso_U_13
_atom_site_aniso_U_23
Ru 0.0529(4) 0.0392(3) 0.0497(4) 0.0000 0.0151(3) 0.0000
Cl(1) 0.076(2) 0.062(1) 0.068(1) 0.0000 -0.002(1) 0.0000
P 0.0502(9) 0.0376(7) 0.0510(9) 0.0001(6) 0.0149(8) 0.0020(7)
O 0.059(3) 0.099(6) 0.129(7) 0.0000 0.024(4) 0.0000
N 0.058(2) 0.041(3) 0.068(5) 0.0000 0.026(3) 0.0000
C(1) 0.054(5) 0.046(4) 0.050(2) 0.0000 0.014(4) 0.0000
C(2) 0.072(6) 0.059(5) 0.051(3) 0.0000 0.020(3) 0.0000
C(3) 0.074(4) 0.044(4) 0.054(4) 0.0000 0.014(3) 0.0000
C(4) 0.079(5) 0.098(7) 0.067(6) 0.0000 0.034(4) 0.0000
C(5) 0.061(7) 0.15(1) 0.085(6) 0.0000 0.026(4) 0.0000
C(6) 0.115(7) 0.102(8) 0.065(5) 0.0000 0.003(5) 0.0000
C(7) 0.120(7) 0.091(8) 0.051(5) 0.0000 0.020(5) 0.0000
C(8) 0.096(8) 0.098(8) 0.059(4) 0.0000 0.030(4) 0.0000
C(9) 0.11(1) 0.22(2) 0.075(8) 0.0000 -0.004(6) 0.0000
C(10) 0.058(3) 0.038(3) 0.053(3) -0.003(2) 0.017(2) 0.004(2)
C(11) 0.063(3) 0.074(4) 0.077(4) 0.003(4) 0.006(3) -0.021(4)
C(12) 0.069(5) 0.077(5) 0.074(4) -0.009(3) -0.005(3) -0.002(3)
C(13) 0.113(5) 0.083(5) 0.055(4) -0.022(5) 0.013(4) -0.015(4)
C(14) 0.113(5) 0.100(6) 0.069(4) -0.020(5) 0.040(4) -0.036(4)
C(15) 0.076(5) 0.073(4) 0.070(4) 0.000(4) 0.035(3) -0.019(3)
C(16) 0.051(2) 0.046(3) 0.065(4) 0.003(2) 0.014(3) -0.009(2)
C(17) 0.056(3) 0.072(4) 0.132(7) 0.010(3) 0.049(4) 0.038(4)
C(18) 0.053(3) 0.093(6) 0.141(8) 0.004(4) 0.029(5) 0.018(4)
C(19) 0.052(4) 0.102(6) 0.105(6) 0.016(4) 0.017(4) -0.006(4)
C(20) 0.061(4) 0.094(6) 0.124(7) 0.026(4) 0.015(4) 0.039(5)
C(21) 0.061(3) 0.070(4) 0.091(5) 0.014(3) 0.021(4) 0.026(3)
C(22) 0.053(4) 0.047(2) 0.052(3) -0.001(3) 0.013(3) 0.009(2)
C(23) 0.087(5) 0.048(3) 0.069(4) 0.003(3) 0.036(4) -0.001(3)
C(24) 0.106(6) 0.051(4) 0.081(5) -0.009(4) 0.038(4) 0.015(3)
C(25) 0.114(6) 0.078(4) 0.073(5) -0.012(4) 0.047(5) 0.026(3)
C(26) 0.127(7) 0.084(4) 0.057(4) -0.025(5) 0.048(4) 0.004(4)
C(27) 0.098(5) 0.057(4) 0.056(4) -0.010(3) 0.030(4) 0.000(3)

loop_
_atom_type_symbol
_atom_type_description
_atom_type_scat_dispersion_real
_atom_type_scat_dispersion_imag
_atom_type_scat_source
C C 0.003 0.002
;International Tables for Crystallography
(1992, Vol. C, Tables 4.2.6.8 and 6.1.1.1)
;
H H 0.000 0.000
;International Tables for Crystallography
(1992, Vol. C, Table 6.1.1.2)
;
N N 0.006 0.003
;International Tables for Crystallography
(1992, Vol. C, Tables 4.2.6.8 and 6.1.1.1)
;
O O 0.011 0.006
;International Tables for Crystallography
(1992, Vol. C, Tables 4.2.6.8 and 6.1.1.1)
;
Cl Cl 0.148 0.159
;International Tables for Crystallography
(1992, Vol. C, Tables 4.2.6.8 and 6.1.1.1)
;
P P 0.102 0.094
;International Tables for Crystallography
(1992, Vol. C, Tables 4.2.6.8 and 6.1.1.1)
;
Ru Ru -1.259 0.836
;International Tables for Crystallography
(1992, Vol. C, Tables 4.2.6.8 and 6.1.1.1)
;

loop_
_geom_angle_atom_site_label_1
_geom_angle_atom_site_label_2
_geom_angle_atom_site_label_3
_geom_angle
_geom_angle_site_symmetry_1
_geom_angle_site_symmetry_2
_geom_angle_site_symmetry_3
_geom_angle_publ_flag
Cl(1) Ru P 88.78(4) . . . yes
Cl(1) Ru P 88.78(4) . . 4_555 yes
Cl(1) Ru N 112.6(3) . . . yes
Cl(1) Ru C(1) 138.7(3) . . . yes
P Ru P 164.04(8) . . 4_555 yes
P Ru N 97.75(4) . . . yes
P Ru C(1) 85.73(5) . . . yes
P Ru N 97.75(4) 4_555 . . yes
P Ru C(1) 85.73(5) 4_555 . . yes
N Ru C(1) 108.6(4) . . . yes
Cl(3b) Cl(3a) C(28) 65.3(8) . . . yes
Cl(3a) Cl(3b) C(28) 65.1(7) . . . yes
Ru P C(10) 114.2(2) . . . yes
Ru P C(16) 111.7(2) . . . yes
Ru P C(22) 116.5(2) . . . yes
C(10) P C(16) 105.3(3) . . . yes
C(10) P C(22) 102.1(3) . . . yes
C(16) P C(22) 106.0(3) . . . yes
Ru N O 144.3(8) . . . yes
Ru C(1) C(2) 178.3(8) . . . yes
C(1) C(2) C(3) 126.4(9) . . . yes
C(2) C(3) C(4) 122.6(9) . . . yes
C(2) C(3) C(8) 121.5(9) . . . yes
C(4) C(3) C(8) 115.9(10) . . . yes
C(3) C(4) C(5) 121.1(10) . . . yes
C(4) C(5) C(6) 122(1) . . . yes
C(5) C(6) C(7) 116(1) . . . yes
C(5) C(6) C(9) 123.1(10) . . . yes
C(7) C(6) C(9) 122(1) . . . yes
C(6) C(7) C(8) 122(1) . . . yes
C(3) C(8) C(7) 123.9(9) . . . yes
P C(10) C(11) 118.6(5) . . . yes
P C(10) C(15) 123.9(5) . . . yes
C(11) C(10) C(15) 117.4(6) . . . yes
C(10) C(11) C(12) 122.5(7) . . . yes
C(11) C(12) C(13) 119.0(7) . . . yes
C(12) C(13) C(14) 120.3(7) . . . yes
C(13) C(14) C(15) 121.9(7) . . . yes
C(10) C(15) C(14) 118.8(7) . . . yes
P C(16) C(17) 118.7(5) . . . yes
P C(16) C(21) 124.2(5) . . . yes
C(17) C(16) C(21) 117.0(6) . . . yes
C(16) C(17) C(18) 121.7(7) . . . yes
C(17) C(18) C(19) 118.6(7) . . . yes
C(18) C(19) C(20) 120.1(7) . . . yes
C(19) C(20) C(21) 120.4(7) . . . yes
C(16) C(21) C(20) 121.3(7) . . . yes
P C(22) C(23) 121.5(5) . . . yes
P C(22) C(27) 120.1(4) . . . yes
C(23) C(22) C(27) 118.3(5) . . . yes
C(22) C(23) C(24) 120.7(6) . . . yes
C(23) C(24) C(25) 120.4(6) . . . yes
C(24) C(25) C(26) 120.4(6) . . . yes
C(25) C(26) C(27) 118.9(7) . . . yes
C(22) C(27) C(26) 121.3(6) . . . yes
Cl(2) C(28) Cl(3a) 93.2(9) . . . yes
Cl(2) C(28) Cl(3b) 107.2(10) . . . yes
Cl(3a) C(28) Cl(3b) 49.7(4) . . . yes

loop_
_geom_bond_atom_site_label_1
_geom_bond_atom_site_label_2
_geom_bond_distance
_geom_bond_site_symmetry_1
_geom_bond_site_symmetry_2
_geom_bond_publ_flag
Ru Cl(1) 2.461(3) . . yes
Ru P 2.387(1) . . yes
Ru P 2.387(1) . 4_555 yes
Ru N 1.839(8) . . yes
Ru C(1) 1.803(9) . . yes
Cl(2) C(28) 1.78(2) . . yes
Cl(3a) Cl(3b) 1.488(12) . . yes
Cl(3a) C(28) 1.770(12) . . yes
Cl(3b) C(28) 1.773(16) . . yes
P C(10) 1.806(6) . . yes
P C(16) 1.816(6) . . yes
P C(22) 1.827(6) . . yes
O N 1.111(10) . . yes
C(1) C(2) 1.32(1) . . yes
C(2) C(3) 1.46(1) . . yes
C(3) C(4) 1.381(14) . . yes
C(3) C(8) 1.37(1) . . yes
C(4) C(5) 1.41(2) . . yes
C(5) C(6) 1.39(2) . . yes
C(6) C(7) 1.36(2) . . yes
C(6) C(9) 1.493(17) . . yes
C(7) C(8) 1.37(2) . . yes
C(10) C(11) 1.370(9) . . yes
C(10) C(15) 1.378(8) . . yes
C(11) C(12) 1.394(9) . . yes
C(12) C(13) 1.35(1) . . yes
C(13) C(14) 1.33(1) . . yes
C(14) C(15) 1.425(10) . . yes
C(16) C(17) 1.387(9) . . yes
C(16) C(21) 1.373(9) . . yes
C(17) C(18) 1.382(10) . . yes
C(18) C(19) 1.375(12) . . yes
C(19) C(20) 1.375(11) . . yes
C(20) C(21) 1.363(10) . . yes
C(22) C(23) 1.375(8) . . yes
C(22) C(27) 1.374(8) . . yes
C(23) C(24) 1.385(9) . . yes
C(24) C(25) 1.356(10) . . yes
C(25) C(26) 1.37(1) . . yes
C(26) C(27) 1.385(10) . . yes

loop_
_geom_contact_atom_site_label_1
_geom_contact_atom_site_label_2
_geom_contact_distance
_geom_contact_site_symmetry_1
_geom_contact_site_symmetry_2
_geom_contact_publ_flag
Cl(3a) C(25) 3.573(12) . 3_755 ?
Cl(3b) C(21) 3.50(1) . 1_554 ?
Cl(3b) C(20) 3.52(1) . 1_554 ?
O C(18) 3.376(9) . 1_455 ?
O C(18) 3.376(9) . 4_455 ?

loop_
_geom_torsion_atom_site_label_1
_geom_torsion_atom_site_label_2
_geom_torsion_atom_site_label_3
_geom_torsion_atom_site_label_4
_geom_torsion
_geom_torsion_site_symmetry_1
_geom_torsion_site_symmetry_2
_geom_torsion_site_symmetry_3
_geom_torsion_site_symmetry_4
_geom_torsion_publ_flag
Ru P C(10) C(11) -61.3(5) . . . . yes
Ru P C(10) C(15) 115.9(5) . . . . yes
Ru P C(16) C(17) -44.9(6) . . . . yes
Ru P C(16) C(21) 134.7(6) . . . . yes
Ru P C(22) C(23) 160.2(5) . . . . yes
Ru P C(22) C(27) -18.6(6) . . . . yes
Ru P C(16) C(17) 44.9(6) . 4_555 4_555 4_555 yes
Ru P C(16) C(21) -134.7(6) . 4_555 4_555 4_555 yes
Ru C(1) C(2) C(3) 180.0000(1) . . . . yes
Cl(1) Ru P C(10) -175.4(2) . . . . yes
Cl(1) Ru P C(16) -56.0(2) . . . . yes
Cl(1) Ru P C(22) 65.9(2) . . . . yes
Cl(1) Ru P C(10) 175.4(2) . . 4_555 4_555 yes
Cl(1) Ru P C(16) 56.0(2) . . 4_555 4_555 yes
Cl(1) Ru P C(22) -65.9(2) . . 4_555 4_555 yes
Cl(1) Ru N O 180.0000(1) . . . . yes
Cl(1) Ru C(1) C(2) 0.0 . . . . yes
Cl(2) C(28) Cl(3a) Cl(3b) -110.0(9) . . . . yes
Cl(2) C(28) Cl(3b) Cl(3a) 79.2(8) . . . . yes
P Ru P C(10) 94.1(4) . . 4_555 4_555 yes
P Ru P C(16) -25.2(4) . . 4_555 4_555 yes
P Ru P C(22) -147.2(3) . . 4_555 4_555 yes
P Ru N O -88.09(6) . . . . yes
P Ru C(1) C(2) -83.25(4) . . . . yes
P C(10) C(11) C(12) 178.9(6) . . . . yes
P C(10) C(15) C(14) -176.7(6) . . . . yes
P C(16) C(17) C(18) -179.2(7) . . . . yes
P C(16) C(21) C(20) 179.3(7) . . . . yes
P C(22) C(23) C(24) -179.9(6) . . . . yes
P C(22) C(27) C(26) 178.2(6) . . . . yes
O N Ru C(1) 0.0000(1) . . . . yes
N Ru P C(10) 71.9(3) . . . . yes
N Ru P C(16) -168.7(3) . . . . yes
N Ru P C(22) -46.8(3) . . . . yes
N Ru P C(10) -71.9(3) . . 4_555 4_555 yes
N Ru P C(16) 168.7(3) . . 4_555 4_555 yes
N Ru P C(22) 46.8(3) . . 4_555 4_555 yes
N Ru C(1) C(2) 180.0 . . . . yes
C(1) Ru P C(10) -36.3(3) . . . . yes
C(1) Ru P C(16) 83.0(3) . . . . yes
C(1) Ru P C(22) -155.0(3) . . . . yes
C(1) Ru P C(10) 36.3(3) . . 4_555 4_555 yes
C(1) Ru P C(16) -83.0(3) . . 4_555 4_555 yes
C(1) Ru P C(22) 155.0(3) . . 4_555 4_555 yes
C(1) C(2) C(3) C(4) 0.0000(2) . . . . yes
C(1) C(2) C(3) C(8) 180.0 . . . . yes
C(2) C(3) C(4) C(5) 180.0000(2) . . . . yes
C(2) C(3) C(8) C(7) 180.0000(2) . . . . yes
C(3) C(4) C(5) C(6) 0.0 . . . . yes
C(3) C(8) C(7) C(6) 0.0000(3) . . . . yes
C(4) C(3) C(8) C(7) 0.0000(1) . . . . yes
C(4) C(5) C(6) C(7) 0.0 . . . . yes
C(4) C(5) C(6) C(9) 180.0000(1) . . . . yes
C(5) C(4) C(3) C(8) 0.0000(2) . . . . yes
C(5) C(6) C(7) C(8) 0.0 . . . . yes
C(8) C(7) C(6) C(9) 180.0000(4) . . . . yes
C(10) P C(16) C(17) 79.5(6) . . . . yes
C(10) P C(16) C(21) -100.9(6) . . . . yes
C(10) P C(22) C(23) 35.1(6) . . . . yes
C(10) P C(22) C(27) -143.7(6) . . . . yes
C(10) C(11) C(12) C(13) 0(1) . . . . yes
C(10) C(15) C(14) C(13) -3(1) . . . . yes
C(11) C(10) P C(16) 175.9(5) . . . . yes
C(11) C(10) P C(22) 65.4(6) . . . . yes
C(11) C(10) C(15) C(14) 0.5(10) . . . . yes
C(11) C(12) C(13) C(14) -2.5(11) . . . . yes
C(12) C(11) C(10) C(15) 2.1(9) . . . . yes
C(12) C(13) C(14) C(15) 5.0(12) . . . . yes
C(15) C(10) P C(16) -7.0(6) . . . . yes
C(15) C(10) P C(22) -117.5(6) . . . . yes
C(16) P C(22) C(23) -74.9(6) . . . . yes
C(16) P C(22) C(27) 106.3(6) . . . . yes
C(16) C(17) C(18) C(19) -1(1) . . . . yes
C(16) C(21) C(20) C(19) 1(1) . . . . yes
C(17) C(16) P C(22) -172.8(6) . . . . yes
C(17) C(16) C(21) C(20) -1(1) . . . . yes
C(17) C(18) C(19) C(20) 1(1) . . . . yes
C(18) C(17) C(16) C(21) 1(1) . . . . yes
C(18) C(19) C(20) C(21) -1(1) . . . . yes
C(21) C(16) P C(22) 6.8(7) . . . . yes
C(22) C(23) C(24) C(25) 2.2(11) . . . . yes
C(22) C(27) C(26) C(25) 1(1) . . . . yes
C(23) C(22) C(27) C(26) 0(1) . . . . yes
C(23) C(24) C(25) C(26) -1.4(12) . . . . yes
C(24) C(23) C(22) C(27) -1(1) . . . . yes
C(24) C(25) C(26) C(27) 0(1) . . . . yes
C(24) C(25) C(26) C(27) 0(1) . . . . yes
